data_2219260
loop_
_publ_author_name
'Chakkaravarthi, G.'
'Dhayalan, V.'
'Mohanakrishnan, A. K.'
'Manivannan, V.'

_publ_section_title
;
 9-Methoxy-5-phenylsulfonyl-5<i>H</i>-benzo[<i>b</i>]carbazole
;
_journal_coeditor_code BT2761
_journal_issue 9
_journal_name_full 'Acta Crystallographica Section E'
_journal_page_first o1712
_journal_page_last o1713
_journal_paper_doi 10.1107/S1600536808024756
_journal_volume 64
_journal_year 2008
_chemical_formula_iupac 'C23 H17 N O3 S'
_chemical_formula_moiety 'C23 H17 N O3 S'
_chemical_formula_sum 'C23 H17 N O3 S'
_chemical_formula_weight 387.44
_chemical_name_systematic
;
9-Methoxy-5-phenylsulfonyl-5<i>H</i>-benzo[<i>b</i>]carbazole
;
_space_group_IT_number 2
_symmetry_cell_setting triclinic
_symmetry_space_group_name_Hall '-P 1'
_symmetry_space_group_name_H-M 'P -1'
_atom_sites_solution_hydrogens geom
_atom_sites_solution_primary direct
_atom_sites_solution_secondary difmap
_audit_creation_method SHELXL-97
_cell_angle_alpha 76.061(2)
_cell_angle_beta 88.6800(10)
_cell_angle_gamma 88.715(2)
_cell_formula_units_Z 2
_cell_length_a 8.3608(3)
_cell_length_b 9.3103(3)
_cell_length_c 12.1754(4)
_cell_measurement_reflns_used 6534
_cell_measurement_temperature 295(2)
_cell_measurement_theta_max 30.699
_cell_measurement_theta_min 2.437
_cell_volume 919.46(5)
_computing_cell_refinement 'APEX2 (Bruker, 2004)'
_computing_data_collection 'APEX2 (Bruker, 2004)'
_computing_data_reduction 'APEX2 (Bruker, 2004)'
_computing_molecular_graphics 'PLATON (Spek, 2003)'
_computing_publication_material 'SHELXL97 (Sheldrick, 2008)'
_computing_structure_refinement 'SHELXL97 (Sheldrick, 2008)'
_computing_structure_solution 'SHELXS97 (Sheldrick, 2008)'
_diffrn_ambient_temperature 295(2)
_diffrn_measured_fraction_theta_full 0.990
_diffrn_measured_fraction_theta_max 0.990
_diffrn_measurement_device_type 'Bruker Kappa APEX2'
_diffrn_measurement_method '\w and \f'
_diffrn_radiation_monochromator graphite
_diffrn_radiation_source 'fine-focus sealed tube'
_diffrn_radiation_type MoK\a
_diffrn_radiation_wavelength 0.71073
_diffrn_reflns_av_R_equivalents 0.0219
_diffrn_reflns_av_sigmaI/netI 0.0198
_diffrn_reflns_limit_h_max 12
_diffrn_reflns_limit_h_min -12
_diffrn_reflns_limit_k_max 13
_diffrn_reflns_limit_k_min -12
_diffrn_reflns_limit_l_max 17
_diffrn_reflns_limit_l_min -17
_diffrn_reflns_number 23200
_diffrn_reflns_theta_full 30.88
_diffrn_reflns_theta_max 30.88
_diffrn_reflns_theta_min 2.25
_diffrn_standards_decay_% 0
_diffrn_standards_interval_time 0
_diffrn_standards_number 0
_exptl_absorpt_coefficient_mu 0.201
_exptl_absorpt_correction_T_max 0.9685
_exptl_absorpt_correction_T_min 0.9094
_exptl_absorpt_correction_type multi-scan
_exptl_absorpt_process_details '(SADABS; Sheldrick, 1996)'
_exptl_crystal_colour colourless
_exptl_crystal_density_diffrn 1.399
_exptl_crystal_density_method 'not measured'
_exptl_crystal_description block
_exptl_crystal_F_000 404
_exptl_crystal_size_max 0.30
_exptl_crystal_size_mid 0.20
_exptl_crystal_size_min 0.16
_refine_diff_density_max 0.285
_refine_diff_density_min -0.350
_refine_ls_extinction_method none
_refine_ls_goodness_of_fit_ref 1.048
_refine_ls_hydrogen_treatment constr
_refine_ls_matrix_type full
_refine_ls_number_parameters 254
_refine_ls_number_reflns 5739
_refine_ls_number_restraints 0
_refine_ls_restrained_S_all 1.048
_refine_ls_R_factor_all 0.0600
_refine_ls_R_factor_gt 0.0422
_refine_ls_shift/su_max 0.000
_refine_ls_shift/su_mean 0.000
_refine_ls_structure_factor_coef Fsqd
_refine_ls_weighting_details 'calc w=1/[\s^2^(Fo^2^)+(0.0653P)^2^+0.1785P] where P=(Fo^2^+2Fc^2^)/3'
_refine_ls_weighting_scheme calc
_refine_ls_wR_factor_gt 0.1162
_refine_ls_wR_factor_ref 0.1335
_reflns_number_gt 4330
_reflns_number_total 5739
_reflns_threshold_expression I>2\s(I)
_cod_data_source_file bt2761.cif
_cod_data_source_block I
_cod_depositor_comments
;
The following automatic conversions were performed:
'_symmetry_cell_setting' value 'Triclinic' changed to 'triclinic'
according to '/home/saulius/struct/CIF-dictionaries/cif_core.dic'
dictionary named 'cif_core.dic' version 2.4.1 from
2010-06-29.

'_geom_hbond_publ_flag' value 'Y' changed to 'y' according to
'/home/saulius/struct/CIF-dictionaries/cif_core.dic' dictionary named
'cif_core.dic' version 2.4.1 from 2010-06-29 (3 times).

Automatic conversion script
Id: cif_fix_enum 1527 2010-12-29 10:47:43Z saulius 

The following automatic conversions were performed:

'_symmetry_cell_setting' value 'Triclinic' changed to 'triclinic'
according to /home/saulius/struct/CIF-dictionaries/cif_core.dic
dictionary named 'cif_core.dic' version 2.4.1 from
2010-06-29.

'_geom_hbond_publ_flag' value 'Y' changed to 'y'
according to /home/saulius/struct/CIF-dictionaries/cif_core.dic
dictionary named 'cif_core.dic' version 2.4.1 from 2010-06-29 (3
times).

Automatic conversion script
Id: cif_fix_values 1715 2011-07-08 13:25:40Z adriana 
;
_cod_database_code 2219260
_cod_database_fobs_code 2219260

loop_
_symmetry_equiv_pos_as_xyz
'x, y, z'
'-x, -y, -z'

loop_
_atom_site_type_symbol
_atom_site_label
_atom_site_fract_x
_atom_site_fract_y
_atom_site_fract_z
_atom_site_U_iso_or_equiv
_atom_site_adp_type
_atom_site_calc_flag
_atom_site_refinement_flags
_atom_site_occupancy
S S1 0.46793(4) 0.47800(4) 0.77672(3) 0.04613(11) Uani d . 1
O O1 0.54144(15) 0.52427(14) 0.66788(10) 0.0629(3) Uani d . 1
O O2 0.55193(14) 0.49026(13) 0.87398(10) 0.0595(3) Uani d . 1
O O3 0.19450(16) -0.22782(14) 1.37354(9) 0.0650(3) Uani d . 1
N N1 0.42588(14) 0.30123(12) 0.79458(9) 0.0434(2) Uani d . 1
C C1 0.28152(18) 0.56690(14) 0.77467(12) 0.0473(3) Uani d . 1
C C2 0.2064(2) 0.57404(18) 0.87596(15) 0.0616(4) Uani d . 1
H H2 0.2572 0.5391 0.9447 0.074 Uiso calc R 1
C C3 0.0533(3) 0.6349(2) 0.8715(2) 0.0820(6) Uani d . 1
H H3 -0.0003 0.6411 0.9380 0.098 Uiso calc R 1
C C4 -0.0204(3) 0.6865(2) 0.7683(3) 0.0895(7) Uani d . 1
H H4 -0.1243 0.7246 0.7663 0.107 Uiso calc R 1
C C5 0.0581(3) 0.6822(2) 0.6692(2) 0.0845(7) Uani d . 1
H H5 0.0085 0.7199 0.6004 0.101 Uiso calc R 1
C C6 0.2093(2) 0.62243(18) 0.67116(15) 0.0635(4) Uani d . 1
H H6 0.2631 0.6191 0.6041 0.076 Uiso calc R 1
C C7 0.35493(16) 0.24535(15) 0.70734(11) 0.0419(3) Uani d . 1
C C8 0.37507(19) 0.29073(17) 0.59112(12) 0.0512(3) Uani d . 1
H H8 0.4363 0.3725 0.5579 0.061 Uiso calc R 1
C C9 0.3005(2) 0.20949(19) 0.52609(13) 0.0578(4) Uani d . 1
H H9 0.3115 0.2377 0.4477 0.069 Uiso calc R 1
C C10 0.2101(2) 0.0875(2) 0.57509(13) 0.0602(4) Uani d . 1
H H10 0.1620 0.0347 0.5294 0.072 Uiso calc R 1
C C11 0.1905(2) 0.04329(18) 0.69090(13) 0.0540(4) Uani d . 1
H H11 0.1295 -0.0388 0.7237 0.065 Uiso calc R 1
C C12 0.26309(16) 0.12316(15) 0.75771(11) 0.0427(3) Uani d . 1
C C13 0.27196(15) 0.10092(14) 0.87926(11) 0.0409(3) Uani d . 1
C C14 0.20944(17) -0.00631(16) 0.96676(12) 0.0457(3) Uani d . 1
H H14 0.1427 -0.0777 0.9521 0.055 Uiso calc R 1
C C15 0.24777(16) -0.00676(15) 1.07919(11) 0.0428(3) Uani d . 1
C C16 0.19098(19) -0.11947(17) 1.17162(12) 0.0504(3) Uani d . 1
H H16 0.1228 -0.1911 1.1589 0.060 Uiso calc R 1
C C17 0.23668(18) -0.12252(17) 1.27913(12) 0.0498(3) Uani d . 1
C C18 0.33749(19) -0.01305(17) 1.29944(12) 0.0516(3) Uani d . 1
H H18 0.3674 -0.0160 1.3731 0.062 Uiso calc R 1
C C19 0.39146(19) 0.09670(16) 1.21281(12) 0.0486(3) Uani d . 1
H H19 0.4572 0.1686 1.2280 0.058 Uiso calc R 1
C C20 0.34939(16) 0.10378(14) 1.09928(11) 0.0419(3) Uani d . 1
C C21 0.41158(17) 0.21431(15) 1.00847(12) 0.0444(3) Uani d . 1
H H21 0.4774 0.2874 1.0216 0.053 Uiso calc R 1
C C22 0.37207(15) 0.21053(14) 0.90096(11) 0.0398(3) Uani d . 1
C C23 0.1076(2) -0.3496(2) 1.35768(15) 0.0671(5) Uani d . 1
H H23A 0.0031 -0.3164 1.3303 0.101 Uiso calc R 1
H H23B 0.0974 -0.4218 1.4284 0.101 Uiso calc R 1
H H23C 0.1632 -0.3932 1.3036 0.101 Uiso calc R 1

loop_
_atom_site_aniso_label
_atom_site_aniso_U_11
_atom_site_aniso_U_22
_atom_site_aniso_U_33
_atom_site_aniso_U_12
_atom_site_aniso_U_13
_atom_site_aniso_U_23
S1 0.0454(2) 0.04688(19) 0.04625(18) -0.01263(14) 0.00349(13) -0.01082(13)
O1 0.0640(7) 0.0674(7) 0.0561(6) -0.0223(6) 0.0174(5) -0.0124(5)
O2 0.0592(7) 0.0604(6) 0.0604(6) -0.0184(5) -0.0094(5) -0.0151(5)
O3 0.0758(8) 0.0647(7) 0.0478(6) -0.0110(6) -0.0011(5) 0.0005(5)
N1 0.0449(6) 0.0423(5) 0.0435(5) -0.0045(5) 0.0008(4) -0.0115(4)
C1 0.0536(8) 0.0348(6) 0.0532(7) -0.0069(5) 0.0004(6) -0.0094(5)
C2 0.0682(10) 0.0485(8) 0.0638(9) -0.0045(7) 0.0141(8) -0.0062(7)
C3 0.0766(13) 0.0555(10) 0.1082(17) 0.0014(9) 0.0332(12) -0.0121(10)
C4 0.0642(12) 0.0570(11) 0.145(2) 0.0128(9) -0.0064(14) -0.0210(13)
C5 0.0874(15) 0.0581(11) 0.1115(18) 0.0186(10) -0.0349(14) -0.0258(11)
C6 0.0789(12) 0.0500(8) 0.0634(9) 0.0034(8) -0.0149(8) -0.0160(7)
C7 0.0396(6) 0.0440(6) 0.0445(6) 0.0008(5) 0.0015(5) -0.0154(5)
C8 0.0554(8) 0.0526(8) 0.0460(7) -0.0061(6) 0.0064(6) -0.0129(6)
C9 0.0680(10) 0.0649(9) 0.0428(7) -0.0058(8) 0.0028(6) -0.0177(6)
C10 0.0701(11) 0.0673(10) 0.0492(8) -0.0115(8) -0.0030(7) -0.0243(7)
C11 0.0595(9) 0.0555(8) 0.0503(7) -0.0133(7) 0.0001(6) -0.0182(6)
C12 0.0406(7) 0.0464(7) 0.0429(6) -0.0011(5) 0.0010(5) -0.0146(5)
C13 0.0369(6) 0.0435(6) 0.0434(6) 0.0003(5) -0.0011(5) -0.0129(5)
C14 0.0434(7) 0.0473(7) 0.0474(7) -0.0078(5) -0.0011(5) -0.0127(5)
C15 0.0395(6) 0.0437(6) 0.0445(6) 0.0013(5) -0.0003(5) -0.0098(5)
C16 0.0492(8) 0.0508(7) 0.0490(7) -0.0055(6) 0.0005(6) -0.0076(6)
C17 0.0495(8) 0.0499(7) 0.0464(7) 0.0041(6) 0.0003(6) -0.0051(6)
C18 0.0587(9) 0.0516(8) 0.0447(7) 0.0086(6) -0.0078(6) -0.0121(6)
C19 0.0534(8) 0.0458(7) 0.0486(7) 0.0031(6) -0.0076(6) -0.0149(6)
C20 0.0410(7) 0.0411(6) 0.0446(6) 0.0053(5) -0.0027(5) -0.0126(5)
C21 0.0455(7) 0.0404(6) 0.0490(7) -0.0019(5) -0.0039(5) -0.0133(5)
C22 0.0373(6) 0.0385(6) 0.0438(6) 0.0012(5) 0.0000(5) -0.0107(5)
C23 0.0704(11) 0.0616(10) 0.0617(10) -0.0096(8) 0.0024(8) 0.0004(8)

loop_
_atom_type_symbol
_atom_type_description
_atom_type_scat_dispersion_real
_atom_type_scat_dispersion_imag
_atom_type_scat_source
C C 0.0033 0.0016 'International Tables Vol C Tables 4.2.6.8 and 6.1.1.4'
H H 0.0000 0.0000 'International Tables Vol C Tables 4.2.6.8 and 6.1.1.4'
N N 0.0061 0.0033 'International Tables Vol C Tables 4.2.6.8 and 6.1.1.4'
O O 0.0106 0.0060 'International Tables Vol C Tables 4.2.6.8 and 6.1.1.4'
S S 0.1246 0.1234 'International Tables Vol C Tables 4.2.6.8 and 6.1.1.4'

loop_
_geom_angle_atom_site_label_1
_geom_angle_atom_site_label_2
_geom_angle_atom_site_label_3
_geom_angle
O2 S1 O1 119.66(7)
O2 S1 N1 106.69(6)
O1 S1 N1 106.78(7)
O2 S1 C1 109.52(7)
O1 S1 C1 108.60(8)
N1 S1 C1 104.52(6)
C17 O3 C23 117.30(13)
C22 N1 C7 107.12(10)
C22 N1 S1 122.77(9)
C7 N1 S1 122.08(9)
C2 C1 C6 121.82(16)
C2 C1 S1 119.46(12)
C6 C1 S1 118.64(13)
C3 C2 C1 117.85(18)
C3 C2 H2 121.1
C1 C2 H2 121.1
C2 C3 C4 120.2(2)
C2 C3 H3 119.9
C4 C3 H3 119.9
C5 C4 C3 120.8(2)
C5 C4 H4 119.6
C3 C4 H4 119.6
C6 C5 C4 120.1(2)
C6 C5 H5 119.9
C4 C5 H5 119.9
C5 C6 C1 119.11(19)
C5 C6 H6 120.4
C1 C6 H6 120.4
C8 C7 C12 121.66(13)
C8 C7 N1 129.40(13)
C12 C7 N1 108.81(11)
C7 C8 C9 117.38(14)
C7 C8 H8 121.3
C9 C8 H8 121.3
C10 C9 C8 121.48(14)
C10 C9 H9 119.3
C8 C9 H9 119.3
C11 C10 C9 120.74(15)
C11 C10 H10 119.6
C9 C10 H10 119.6
C10 C11 C12 118.87(14)
C10 C11 H11 120.6
C12 C11 H11 120.6
C11 C12 C7 119.86(13)
C11 C12 C13 131.94(13)
C7 C12 C13 108.10(12)
C14 C13 C22 120.69(12)
C14 C13 C12 131.56(13)
C22 C13 C12 107.65(11)
C13 C14 C15 119.27(13)
C13 C14 H14 120.4
C15 C14 H14 120.4
C14 C15 C20 119.23(12)
C14 C15 C16 120.91(13)
C20 C15 C16 119.81(13)
C17 C16 C15 119.97(14)
C17 C16 H16 120.0
C15 C16 H16 120.0
O3 C17 C16 125.14(15)
O3 C17 C18 114.46(13)
C16 C17 C18 120.40(14)
C19 C18 C17 120.70(14)
C19 C18 H18 119.6
C17 C18 H18 119.6
C18 C19 C20 121.16(14)
C18 C19 H19 119.4
C20 C19 H19 119.4
C21 C20 C15 120.89(12)
C21 C20 C19 121.12(13)
C15 C20 C19 117.95(13)
C22 C21 C20 118.05(13)
C22 C21 H21 121.0
C20 C21 H21 121.0
C21 C22 C13 121.87(12)
C21 C22 N1 129.70(12)
C13 C22 N1 108.31(11)
O3 C23 H23A 109.5
O3 C23 H23B 109.5
H23A C23 H23B 109.5
O3 C23 H23C 109.5
H23A C23 H23C 109.5
H23B C23 H23C 109.5

loop_
_geom_bond_atom_site_label_1
_geom_bond_atom_site_label_2
_geom_bond_distance
S1 O2 1.4197(11)
S1 O1 1.4208(11)
S1 N1 1.6521(12)
S1 C1 1.7461(16)
O3 C17 1.3641(17)
O3 C23 1.414(2)
N1 C22 1.4340(16)
N1 C7 1.4352(17)
C1 C2 1.386(2)
C1 C6 1.388(2)
C2 C3 1.385(3)
C2 H2 0.9300
C3 C4 1.386(3)
C3 H3 0.9300
C4 C5 1.369(3)
C4 H4 0.9300
C5 C6 1.368(3)
C5 H5 0.9300
C6 H6 0.9300
C7 C8 1.3833(19)
C7 C12 1.3933(19)
C8 C9 1.386(2)
C8 H8 0.9300
C9 C10 1.381(2)
C9 H9 0.9300
C10 C11 1.377(2)
C10 H10 0.9300
C11 C12 1.385(2)
C11 H11 0.9300
C12 C13 1.4475(18)
C13 C14 1.3748(18)
C13 C22 1.4107(18)
C14 C15 1.4120(19)
C14 H14 0.9300
C15 C20 1.418(2)
C15 C16 1.4219(19)
C16 C17 1.366(2)
C16 H16 0.9300
C17 C18 1.407(2)
C18 C19 1.356(2)
C18 H18 0.9300
C19 C20 1.4200(19)
C19 H19 0.9300
C20 C21 1.4146(19)
C21 C22 1.3662(18)
C21 H21 0.9300
C23 H23A 0.9600
C23 H23B 0.9600
C23 H23C 0.9600

loop_
_geom_hbond_atom_site_label_D
_geom_hbond_atom_site_label_H
_geom_hbond_atom_site_label_A
_geom_hbond_distance_DH
_geom_hbond_distance_HA
_geom_hbond_distance_DA
_geom_hbond_angle_DHA
_geom_hbond_publ_flag
C8 H8 O1 0.93 2.36 2.951(2) 121 y
C21 H21 O2 0.93 2.36 2.9460(18) 121 y
C6 H6 O1 0.93 2.54 2.906(2) 104 y

loop_
_geom_torsion_atom_site_label_1
_geom_torsion_atom_site_label_2
_geom_torsion_atom_site_label_3
_geom_torsion_atom_site_label_4
_geom_torsion
O2 S1 N1 C22 41.56(12)
O1 S1 N1 C22 170.62(11)
C1 S1 N1 C22 -74.41(12)
O2 S1 N1 C7 -173.68(10)
O1 S1 N1 C7 -44.62(12)
C1 S1 N1 C7 70.35(11)
O2 S1 C1 C2 -29.51(14)
O1 S1 C1 C2 -161.84(12)
N1 S1 C1 C2 84.48(13)
O2 S1 C1 C6 153.51(12)
O1 S1 C1 C6 21.18(14)
N1 S1 C1 C6 -92.51(13)
C6 C1 C2 C3 1.9(2)
S1 C1 C2 C3 -174.97(13)
C1 C2 C3 C4 -0.1(3)
C2 C3 C4 C5 -1.8(3)
C3 C4 C5 C6 1.9(3)
C4 C5 C6 C1 -0.1(3)
C2 C1 C6 C5 -1.9(3)
S1 C1 C6 C5 175.06(14)
C22 N1 C7 C8 -176.94(14)
S1 N1 C7 C8 33.57(19)
C22 N1 C7 C12 -1.03(14)
S1 N1 C7 C12 -150.52(10)
C12 C7 C8 C9 -0.2(2)
N1 C7 C8 C9 175.27(14)
C7 C8 C9 C10 -0.3(3)
C8 C9 C10 C11 0.4(3)
C9 C10 C11 C12 -0.1(3)
C10 C11 C12 C7 -0.4(2)
C10 C11 C12 C13 -176.35(15)
C8 C7 C12 C11 0.5(2)
N1 C7 C12 C11 -175.75(13)
C8 C7 C12 C13 177.36(13)
N1 C7 C12 C13 1.07(15)
C11 C12 C13 C14 -0.7(3)
C7 C12 C13 C14 -176.98(14)
C11 C12 C13 C22 175.59(15)
C7 C12 C13 C22 -0.70(15)
C22 C13 C14 C15 -0.6(2)
C12 C13 C14 C15 175.24(13)
C13 C14 C15 C20 0.2(2)
C13 C14 C15 C16 -177.31(13)
C14 C15 C16 C17 176.37(13)
C20 C15 C16 C17 -1.2(2)
C23 O3 C17 C16 5.4(2)
C23 O3 C17 C18 -173.41(14)
C15 C16 C17 O3 -177.59(14)
C15 C16 C17 C18 1.2(2)
O3 C17 C18 C19 178.60(14)
C16 C17 C18 C19 -0.3(2)
C17 C18 C19 C20 -0.6(2)
C14 C15 C20 C21 0.4(2)
C16 C15 C20 C21 177.97(12)
C14 C15 C20 C19 -177.30(12)
C16 C15 C20 C19 0.3(2)
C18 C19 C20 C21 -177.08(13)
C18 C19 C20 C15 0.6(2)
C15 C20 C21 C22 -0.6(2)
C19 C20 C21 C22 177.01(12)
C20 C21 C22 C13 0.2(2)
C20 C21 C22 N1 -175.36(12)
C14 C13 C22 C21 0.4(2)
C12 C13 C22 C21 -176.35(12)
C14 C13 C22 N1 176.82(12)
C12 C13 C22 N1 0.06(14)
C7 N1 C22 C21 176.62(13)
S1 N1 C22 C21 -34.15(19)
C7 N1 C22 C13 0.58(14)
S1 N1 C22 C13 149.81(10)

loop_
_cod_related_entry_id
_cod_related_entry_database
_cod_related_entry_code
1 ChemSpider 24740561
